data_4035432
loop_
_publ_author_name
'Bellavance, Gabriel'
'Barriault, Louis'

_publ_section_title
;
 Modular Total Syntheses of Hyperforin, Papuaforins A, B, and C via
 Gold(I)-Catalyzed Carbocyclization.
;
_journal_issue 13
_journal_name_full 'The Journal of organic chemistry'
_journal_page_first 7215
_journal_page_last 7230
_journal_paper_doi 10.1021/acs.joc.8b00426
_journal_volume 83
_journal_year 2018
_chemical_formula_sum 'C19 H29 I O3 Si'
_chemical_formula_weight 460.41
_space_group_IT_number 14
_space_group_name_Hall '-P 2ybc'
_space_group_name_H-M_alt 'P 1 21/c 1'
_symmetry_cell_setting monoclinic
_symmetry_space_group_name_H-M 'P 1 21/c 1'
_atom_sites_solution_hydrogens geom
_atom_sites_solution_primary direct
_atom_sites_solution_secondary difmap
_audit_creation_method SHELXL-97
_cell_angle_alpha 90.00
_cell_angle_beta 94.4190(10)
_cell_angle_gamma 90.00
_cell_formula_units_Z 4
_cell_length_a 8.8592(2)
_cell_length_b 11.6523(3)
_cell_length_c 20.1519(5)
_cell_measurement_reflns_used 9830
_cell_measurement_temperature 200(2)
_cell_measurement_theta_max 28.29
_cell_measurement_theta_min 2.59
_cell_volume 2074.10(9)
_computing_cell_refinement 'APEX II, Bruker (2009)'
_computing_data_collection 'APEX II, Bruker (2009)'
_computing_data_reduction 'XPREP, Bruker (2009)'
_computing_molecular_graphics 'SHELXTL, Bruker (2004)'
_computing_publication_material 'SHELXTL, Bruker (2004)'
_computing_structure_refinement 'SHELXL-97 (Sheldrick, 2008)'
_computing_structure_solution 'SHELXS-97 (Sheldrick, 2008)'
_diffrn_ambient_temperature 200(2)
_diffrn_measured_fraction_theta_full 0.990
_diffrn_measured_fraction_theta_max 0.990
_diffrn_measurement_device_type 'Bruker APEX-II CCD'
_diffrn_measurement_method '\f and \w scans'
_diffrn_radiation_monochromator graphite
_diffrn_radiation_source 'fine-focus sealed tube'
_diffrn_radiation_type MoK\a
_diffrn_radiation_wavelength 0.71073
_diffrn_reflns_av_R_equivalents 0.0219
_diffrn_reflns_av_sigmaI/netI 0.0138
_diffrn_reflns_limit_h_max 11
_diffrn_reflns_limit_h_min -11
_diffrn_reflns_limit_k_max 14
_diffrn_reflns_limit_k_min -15
_diffrn_reflns_limit_l_max 25
_diffrn_reflns_limit_l_min -26
_diffrn_reflns_number 35149
_diffrn_reflns_theta_full 28.30
_diffrn_reflns_theta_max 28.30
_diffrn_reflns_theta_min 2.02
_exptl_absorpt_coefficient_mu 1.615
_exptl_absorpt_correction_T_max 0.8552
_exptl_absorpt_correction_T_min 0.8175
_exptl_absorpt_correction_type multi-scan
_exptl_absorpt_process_details 'SADABS, Bruker (2003)'
_exptl_crystal_colour colourless
_exptl_crystal_density_diffrn 1.474
_exptl_crystal_density_meas ?
_exptl_crystal_density_method 'not measured'
_exptl_crystal_description block
_exptl_crystal_F_000 936
_exptl_crystal_size_max 0.13
_exptl_crystal_size_mid 0.12
_exptl_crystal_size_min 0.10
_refine_diff_density_max 1.465
_refine_diff_density_min -0.672
_refine_diff_density_rms 0.071
_refine_ls_extinction_method none
_refine_ls_goodness_of_fit_ref 1.036
_refine_ls_hydrogen_treatment constr
_refine_ls_matrix_type full
_refine_ls_number_parameters 217
_refine_ls_number_reflns 5117
_refine_ls_number_restraints 1
_refine_ls_restrained_S_all 1.039
_refine_ls_R_factor_all 0.0366
_refine_ls_R_factor_gt 0.0309
_refine_ls_shift/su_max 0.001
_refine_ls_shift/su_mean 0.000
_refine_ls_structure_factor_coef Fsqd
_refine_ls_weighting_details 'calc w=1/[\s^2^(Fo^2^)+(0.0406P)^2^+1.9867P] where P=(Fo^2^+2Fc^2^)/3'
_refine_ls_weighting_scheme calc
_refine_ls_wR_factor_gt 0.0760
_refine_ls_wR_factor_ref 0.0796
_reflns_number_gt 4505
_reflns_number_total 5117
_reflns_threshold_expression >2sigma(I)
_cod_data_source_file jo8b00426_si_007.cif
_cod_data_source_block lb074
_cod_depositor_comments
;
The following automatic conversions were performed:

data item '_symmetry_cell_setting' value 'Monoclinic' was changed to
'monoclinic' in accordance with the
/home/data/users/saulius/crontab/automatic-downloads/current/ACS/lib/dictionaries/cif_core.dic
dictionary named 'cif_core.dic' version 2.4.2 last updated on
2011-04-26.

data item '_exptl_crystal_density_meas' value 'n/a' was changed to
'?' -- the value is perceived as not measured.

Automatic conversion script
Id: cif_fix_values 6909 2019-04-08 15:41:33Z antanas 
;
_cod_original_sg_symbol_H-M P2(1)/c
_cod_database_code 4035432

loop_
_symmetry_equiv_pos_as_xyz
'x, y, z'
'-x, y+1/2, -z+1/2'
'-x, -y, -z'
'x, -y-1/2, z-1/2'

loop_
_atom_site_label
_atom_site_type_symbol
_atom_site_fract_x
_atom_site_fract_y
_atom_site_fract_z
_atom_site_U_iso_or_equiv
_atom_site_adp_type
_atom_site_occupancy
_atom_site_symmetry_multiplicity
_atom_site_calc_flag
_atom_site_refinement_flags
I1 I 0.248888(17) 0.665731(16) 0.208149(9) 0.04030(7) Uani 1 1 d .
Si1 Si 0.76084(7) 0.86175(6) 0.07887(3) 0.03153(14) Uani 1 1 d .
O1 O 0.42426(19) 0.75947(15) 0.09359(9) 0.0351(4) Uani 1 1 d .
O2 O 0.8973(2) 0.7860(2) 0.21545(10) 0.0478(5) Uani 1 1 d .
O3 O 0.5295(2) 0.61855(17) 0.30407(9) 0.0388(4) Uani 1 1 d .
C1 C 0.4811(2) 0.62922(19) 0.18449(11) 0.0280(4) Uani 1 1 d .
C2 C 0.5335(2) 0.72632(18) 0.14100(10) 0.0267(4) Uani 1 1 d .
C3 C 0.6753(2) 0.76936(19) 0.14453(11) 0.0275(4) Uani 1 1 d .
C4 C 0.7817(3) 0.7330(2) 0.20048(11) 0.0318(5) Uani 1 1 d .
C5 C 0.7457(3) 0.6248(2) 0.24024(12) 0.0344(5) Uani 1 1 d .
C6 C 0.7743(3) 0.5166(3) 0.19781(16) 0.0468(6) Uani 1 1 d .
H6A H 0.8785 0.5215 0.1835 0.056 Uiso 1 1 calc R
H6B H 0.7703 0.4485 0.2270 0.056 Uiso 1 1 calc R
C7 C 0.6667(3) 0.4957(2) 0.13593(15) 0.0436(6) Uani 1 1 d .
H7A H 0.6892 0.5552 0.1023 0.052 Uiso 1 1 calc R
C8 C 0.4964(3) 0.5083(2) 0.14925(13) 0.0365(5) Uani 1 1 d .
C9 C 0.5783(3) 0.62557(19) 0.25029(11) 0.0289(4) Uani 1 1 d .
C10 C 0.3782(3) 0.8778(3) 0.09357(17) 0.0468(7) Uani 1 1 d .
H10A H 0.2995 0.8907 0.0575 0.070 Uiso 1 1 calc R
H10B H 0.4656 0.9269 0.0869 0.070 Uiso 1 1 calc R
H10C H 0.3383 0.8964 0.1363 0.070 Uiso 1 1 calc R
C11 C 0.6616(4) 0.8343(3) -0.00465(14) 0.0490(7) Uani 1 1 d .
H11A H 0.7059 0.8825 -0.0379 0.073 Uiso 1 1 calc R
H11B H 0.5539 0.8527 -0.0035 0.073 Uiso 1 1 calc R
H11C H 0.6728 0.7533 -0.0164 0.073 Uiso 1 1 calc R
C12 C 0.7608(4) 1.0175(3) 0.10072(16) 0.0535(8) Uani 1 1 d .
H12A H 0.8054 1.0617 0.0658 0.080 Uiso 1 1 calc R
H12B H 0.8204 1.0294 0.1432 0.080 Uiso 1 1 calc R
H12C H 0.6566 1.0432 0.1047 0.080 Uiso 1 1 calc R
C13 C 0.9597(4) 0.8142(5) 0.0724(2) 0.0800(14) Uani 1 1 d .
H13A H 1.0061 0.8608 0.0390 0.120 Uiso 1 1 calc R
H13B H 0.9606 0.7333 0.0591 0.120 Uiso 1 1 calc R
H13C H 1.0170 0.8234 0.1156 0.120 Uiso 1 1 calc R
C14 C 0.8415(3) 0.6215(3) 0.30634(15) 0.0511(7) Uani 1 1 d .
H14A H 0.8218 0.6905 0.3321 0.077 Uiso 1 1 calc R
H14B H 0.9489 0.6187 0.2980 0.077 Uiso 1 1 calc R
H14C H 0.8154 0.5533 0.3314 0.077 Uiso 1 1 calc R
C15 C 0.7033(5) 0.3772(3) 0.1062(2) 0.0643(9) Uani 1 1 d .
H15A H 0.7074 0.3185 0.1418 0.077 Uiso 1 1 calc R
H15B H 0.6217 0.3554 0.0722 0.077 Uiso 1 1 calc R
C16 C 0.8521(7) 0.3797(5) 0.0750(3) 0.1080(19) Uani 1 1 d D
H16A H 0.8428 0.4200 0.0339 0.130 Uiso 1 1 calc R
C17 C 0.9684(9) 0.3485(7) 0.0858(6) 0.195(5) Uani 1 1 d D
H17A H 0.9944 0.3066 0.1255 0.235 Uiso 1 1 calc R
H17B H 1.0431 0.3636 0.0555 0.235 Uiso 1 1 calc R
C18 C 0.4461(4) 0.4126(2) 0.19495(17) 0.0509(7) Uani 1 1 d .
H18A H 0.4560 0.3382 0.1731 0.076 Uiso 1 1 calc R
H18B H 0.3402 0.4249 0.2041 0.076 Uiso 1 1 calc R
H18C H 0.5099 0.4137 0.2369 0.076 Uiso 1 1 calc R
C19 C 0.3970(4) 0.5053(3) 0.08347(15) 0.0509(7) Uani 1 1 d .
H19A H 0.4077 0.4306 0.0620 0.076 Uiso 1 1 calc R
H19B H 0.4289 0.5662 0.0540 0.076 Uiso 1 1 calc R
H19C H 0.2910 0.5172 0.0924 0.076 Uiso 1 1 calc R

loop_
_atom_site_aniso_label
_atom_site_aniso_U_11
_atom_site_aniso_U_22
_atom_site_aniso_U_33
_atom_site_aniso_U_23
_atom_site_aniso_U_13
_atom_site_aniso_U_12
I1 0.02602(9) 0.05078(12) 0.04466(11) 0.00572(7) 0.00629(6) -0.00245(6)
Si1 0.0294(3) 0.0372(3) 0.0284(3) 0.0056(2) 0.0049(2) -0.0032(2)
O1 0.0303(8) 0.0349(9) 0.0385(9) 0.0090(7) -0.0071(7) -0.0021(7)
O2 0.0316(9) 0.0642(13) 0.0462(11) 0.0140(10) -0.0059(8) -0.0117(9)
O3 0.0408(9) 0.0463(10) 0.0298(8) 0.0079(7) 0.0070(7) -0.0004(8)
C1 0.0253(10) 0.0284(10) 0.0305(11) 0.0023(8) 0.0038(8) -0.0018(8)
C2 0.0286(10) 0.0257(10) 0.0257(10) 0.0024(8) 0.0022(8) 0.0017(8)
C3 0.0277(10) 0.0292(11) 0.0258(10) 0.0032(8) 0.0032(8) 0.0012(8)
C4 0.0266(10) 0.0388(13) 0.0301(11) 0.0036(9) 0.0042(8) 0.0004(9)
C5 0.0284(11) 0.0406(13) 0.0342(12) 0.0101(10) 0.0022(9) 0.0057(9)
C6 0.0404(14) 0.0388(14) 0.0618(18) 0.0061(13) 0.0078(12) 0.0133(11)
C7 0.0513(15) 0.0326(13) 0.0487(15) -0.0012(11) 0.0157(12) 0.0051(11)
C8 0.0446(13) 0.0273(11) 0.0382(13) -0.0012(9) 0.0063(10) -0.0039(10)
C9 0.0307(11) 0.0248(10) 0.0311(11) 0.0054(8) 0.0024(8) 0.0003(8)
C10 0.0340(13) 0.0422(15) 0.0633(18) 0.0150(13) -0.0018(12) 0.0082(11)
C11 0.0653(19) 0.0509(17) 0.0305(13) -0.0001(11) 0.0017(12) -0.0106(14)
C12 0.069(2) 0.0458(16) 0.0464(16) -0.0047(13) 0.0108(14) -0.0270(15)
C13 0.0421(17) 0.130(4) 0.071(2) 0.040(2) 0.0258(17) 0.022(2)
C14 0.0361(14) 0.070(2) 0.0452(15) 0.0231(14) -0.0074(12) -0.0007(13)
C15 0.079(2) 0.0405(16) 0.077(2) -0.0113(16) 0.0250(19) 0.0128(16)
C16 0.099(4) 0.083(3) 0.148(5) -0.032(3) 0.048(4) 0.030(3)
C17 0.117(6) 0.146(7) 0.331(15) -0.060(8) 0.071(8) 0.041(5)
C18 0.0613(19) 0.0307(13) 0.0618(18) 0.0075(12) 0.0120(15) -0.0071(12)
C19 0.0634(19) 0.0445(15) 0.0440(15) -0.0094(12) -0.0014(13) -0.0096(14)

loop_
_atom_type_symbol
_atom_type_description
_atom_type_scat_dispersion_real
_atom_type_scat_dispersion_imag
_atom_type_scat_source
C C 0.0033 0.0016 'International Tables Vol C Tables 4.2.6.8 and 6.1.1.4'
H H 0.0000 0.0000 'International Tables Vol C Tables 4.2.6.8 and 6.1.1.4'
O O 0.0106 0.0060 'International Tables Vol C Tables 4.2.6.8 and 6.1.1.4'
Si Si 0.0817 0.0704 'International Tables Vol C Tables 4.2.6.8 and 6.1.1.4'
I I -0.4742 1.8119 'International Tables Vol C Tables 4.2.6.8 and 6.1.1.4'

loop_
_geom_angle_atom_site_label_1
_geom_angle_atom_site_label_2
_geom_angle_atom_site_label_3
_geom_angle
C11 Si1 C13 105.57(19)
C11 Si1 C12 111.75(15)
C13 Si1 C12 108.9(2)
C11 Si1 C3 110.14(12)
C13 Si1 C3 108.04(14)
C12 Si1 C3 112.19(12)
C2 O1 C10 117.27(19)
C9 C1 C2 110.09(18)
C9 C1 C8 107.56(19)
C2 C1 C8 111.16(18)
C9 C1 I1 107.06(14)
C2 C1 I1 108.29(14)
C8 C1 I1 112.59(15)
C3 C2 O1 122.7(2)
C3 C2 C1 124.7(2)
O1 C2 C1 112.45(18)
C2 C3 C4 118.1(2)
C2 C3 Si1 126.25(17)
C4 C3 Si1 115.33(16)
O2 C4 C3 121.4(2)
O2 C4 C5 119.4(2)
C3 C4 C5 119.2(2)
C9 C5 C14 111.7(2)
C9 C5 C4 108.00(19)
C14 C5 C4 110.6(2)
C9 C5 C6 106.4(2)
C14 C5 C6 110.9(2)
C4 C5 C6 109.2(2)
C7 C6 C5 117.4(2)
C6 C7 C8 113.3(2)
C6 C7 C15 108.8(3)
C8 C7 C15 112.6(3)
C18 C8 C19 109.2(2)
C18 C8 C7 111.4(2)
C19 C8 C7 110.3(2)
C18 C8 C1 109.7(2)
C19 C8 C1 110.1(2)
C7 C8 C1 106.13(19)
O3 C9 C5 123.1(2)
O3 C9 C1 124.6(2)
C5 C9 C1 112.20(19)
C16 C15 C7 111.2(3)
C17 C16 C15 138.5(9)

loop_
_geom_bond_atom_site_label_1
_geom_bond_atom_site_label_2
_geom_bond_distance
I1 C1 2.189(2)
Si1 C11 1.866(3)
Si1 C13 1.861(3)
Si1 C12 1.868(3)
Si1 C3 1.908(2)
O1 C2 1.362(3)
O1 C10 1.438(3)
O2 C4 1.215(3)
O3 C9 1.200(3)
C1 C9 1.525(3)
C1 C2 1.525(3)
C1 C8 1.589(3)
C2 C3 1.349(3)
C3 C4 1.475(3)
C4 C5 1.540(3)
C5 C9 1.512(3)
C5 C14 1.524(4)
C5 C6 1.555(4)
C6 C7 1.529(4)
C7 C8 1.560(4)
C7 C15 1.550(4)
C8 C18 1.534(4)
C8 C19 1.534(4)
C15 C16 1.504(6)
C16 C17 1.098(9)

loop_
_geom_torsion_atom_site_label_1
_geom_torsion_atom_site_label_2
_geom_torsion_atom_site_label_3
_geom_torsion_atom_site_label_4
_geom_torsion
C10 O1 C2 C3 -62.9(3)
C10 O1 C2 C1 122.2(2)
C9 C1 C2 C3 26.4(3)
C8 C1 C2 C3 -92.7(3)
I1 C1 C2 C3 143.10(19)
C9 C1 C2 O1 -158.86(19)
C8 C1 C2 O1 82.1(2)
I1 C1 C2 O1 -42.1(2)
O1 C2 C3 C4 176.1(2)
C1 C2 C3 C4 -9.6(3)
O1 C2 C3 Si1 -10.9(3)
C1 C2 C3 Si1 163.40(17)
C11 Si1 C3 C2 -24.9(3)
C13 Si1 C3 C2 -139.7(3)
C12 Si1 C3 C2 100.3(2)
C11 Si1 C3 C4 148.32(19)
C13 Si1 C3 C4 33.5(3)
C12 Si1 C3 C4 -86.5(2)
C2 C3 C4 O2 -163.3(2)
Si1 C3 C4 O2 23.0(3)
C2 C3 C4 C5 17.3(3)
Si1 C3 C4 C5 -156.45(18)
O2 C4 C5 C9 139.4(2)
C3 C4 C5 C9 -41.1(3)
O2 C4 C5 C14 17.0(3)
C3 C4 C5 C14 -163.6(2)
O2 C4 C5 C6 -105.3(3)
C3 C4 C5 C6 74.1(3)
C9 C5 C6 C7 47.5(3)
C14 C5 C6 C7 169.2(2)
C4 C5 C6 C7 -68.8(3)
C5 C6 C7 C8 -47.3(3)
C5 C6 C7 C15 -173.3(3)
C6 C7 C8 C18 -67.6(3)
C15 C7 C8 C18 56.3(3)
C6 C7 C8 C19 171.0(2)
C15 C7 C8 C19 -65.1(3)
C6 C7 C8 C1 51.8(3)
C15 C7 C8 C1 175.7(2)
C9 C1 C8 C18 58.2(3)
C2 C1 C8 C18 178.8(2)
I1 C1 C8 C18 -59.5(2)
C9 C1 C8 C19 178.3(2)
C2 C1 C8 C19 -61.1(3)
I1 C1 C8 C19 60.6(2)
C9 C1 C8 C7 -62.3(2)
C2 C1 C8 C7 58.3(2)
I1 C1 C8 C7 -179.99(16)
C14 C5 C9 O3 -3.5(4)
C4 C5 C9 O3 -125.3(2)
C6 C5 C9 O3 117.6(3)
C14 C5 C9 C1 179.8(2)
C4 C5 C9 C1 58.0(3)
C6 C5 C9 C1 -59.1(2)
C2 C1 C9 O3 132.4(2)
C8 C1 C9 O3 -106.4(3)
I1 C1 C9 O3 14.9(3)
C2 C1 C9 C5 -51.0(3)
C8 C1 C9 C5 70.3(2)
I1 C1 C9 C5 -168.50(16)
C6 C7 C15 C16 -70.9(5)
C8 C7 C15 C16 162.7(4)
C7 C15 C16 C17 105.8(10)
